data_8105659
loop_
_publ_author_name
'Kanchanadevi, S.'
'Fronczek, Frank R.'
'Arun, V.'
'Mahalingam, V.'

_publ_section_title
;
 Crystal structure of
 bis[(((4-fluorophenyl)amino)methyl)triphenylphosphonium]
 tetrachloridocobaltate(II), C50H44Cl4CoF2N2P2
;
_journal_issue 3
_journal_name_full 'Zeitschrift f\"ur Kristallographie - New Crystal Structures'
_journal_page_first 401
_journal_page_last 403
_journal_paper_doi 10.1515/ncrs-2018-0288
_journal_volume 234
_journal_year 2019
_chemical_formula_moiety '2(C25 H22 F N P), Cl4 Co '
_chemical_formula_sum 'C50 H44 Cl4 Co F2 N2 P2'
_chemical_formula_weight 973.54
_chemical_name_systematic
;
Bis [{[(4-fluorophenyl)amino]methyl}(triphenyl)phosphanium]
tetrachloro-Cobaltate
;
_space_group_crystal_system orthorhombic
_space_group_IT_number 61
_space_group_name_Hall '-P 2ac 2ab'
_space_group_name_H-M_alt 'P b c a'
_atom_sites_solution_hydrogens mixed
_audit_creation_method SHELXL-2014/7
_cell_angle_alpha 90
_cell_angle_beta 90
_cell_angle_gamma 90
_cell_formula_units_Z 8
_cell_length_a 18.4662(6)
_cell_length_b 15.2888(5)
_cell_length_c 33.2661(10)
_cell_measurement_reflns_used 9612
_cell_measurement_temperature 180.0(5)
_cell_measurement_theta_max 28.69
_cell_measurement_theta_min 2.52
_cell_volume 9391.9(5)
_computing_cell_refinement 'Bruker SAINT'
_computing_data_collection 'Bruker APEX3'
_computing_data_reduction 'Bruker SAINT'
_computing_structure_refinement 'SHELXL-2014/7 (Sheldrick, 2014)'
_computing_structure_solution 'SHELXS-97 (Sheldrick, 2008)'
_diffrn_ambient_temperature 180.0(5)
_diffrn_measured_fraction_theta_full 1.000
_diffrn_measured_fraction_theta_max 0.999
_diffrn_measurement_device_type 'Bruker Kappa APEX-II DUO CCD'
_diffrn_measurement_method '\f and \w scans'
_diffrn_radiation_monochromator 'TRIUMPH curved graphite'
_diffrn_radiation_source 'fine-focus sealed tube'
_diffrn_radiation_type MoK\a
_diffrn_radiation_wavelength 0.71073
_diffrn_reflns_av_R_equivalents 0.0432
_diffrn_reflns_av_unetI/netI 0.0169
_diffrn_reflns_Laue_measured_fraction_full 1.000
_diffrn_reflns_Laue_measured_fraction_max 0.999
_diffrn_reflns_limit_h_max 25
_diffrn_reflns_limit_h_min -25
_diffrn_reflns_limit_k_max 20
_diffrn_reflns_limit_k_min -20
_diffrn_reflns_limit_l_max 45
_diffrn_reflns_limit_l_min -45
_diffrn_reflns_number 198347
_diffrn_reflns_point_group_measured_fraction_full 1.000
_diffrn_reflns_point_group_measured_fraction_max 0.999
_diffrn_reflns_theta_full 25.000
_diffrn_reflns_theta_max 28.910
_diffrn_reflns_theta_min 1.648
_exptl_absorpt_coefficient_mu 0.706
_exptl_absorpt_correction_T_max 0.800
_exptl_absorpt_correction_T_min 0.752
_exptl_absorpt_correction_type multi-scan
_exptl_absorpt_process_details 'SADABS (Sheldrick, 2004)'
_exptl_crystal_colour blue
_exptl_crystal_density_diffrn 1.377
_exptl_crystal_description fragment
_exptl_crystal_F_000 4008
_exptl_crystal_size_max 0.400
_exptl_crystal_size_mid 0.340
_exptl_crystal_size_min 0.330
_refine_diff_density_max 0.795
_refine_diff_density_min -0.809
_refine_diff_density_rms 0.051
_refine_ls_extinction_coef .
_refine_ls_extinction_method none
_refine_ls_goodness_of_fit_ref 1.074
_refine_ls_hydrogen_treatment mixed
_refine_ls_matrix_type full
_refine_ls_number_parameters 556
_refine_ls_number_reflns 12366
_refine_ls_number_restraints 0
_refine_ls_restrained_S_all 1.074
_refine_ls_R_factor_all 0.0544
_refine_ls_R_factor_gt 0.0403
_refine_ls_shift/su_max 0.002
_refine_ls_shift/su_mean 0.000
_refine_ls_structure_factor_coef Fsqd
_refine_ls_weighting_details 'w=1/[\s^2^(Fo^2^)+(0.0339P)^2^+7.7189P] where P=(Fo^2^+2Fc^2^)/3'
_refine_ls_weighting_scheme calc
_refine_ls_wR_factor_gt 0.0921
_refine_ls_wR_factor_ref 0.1005
_reflns_Friedel_coverage 0.000
_reflns_Friedel_fraction_full .
_reflns_Friedel_fraction_max .
_reflns_number_gt 10091
_reflns_number_total 12366
_reflns_threshold_expression 'I > 2\s(I)'
_cod_data_source_file suppl_ncrs-2018-0288_suppl.cif
_cod_data_source_block 1SKD
_cod_database_code 8105659
_shelx_shelxl_version_number 2014/7
_shelx_space_group_comment
;
The symmetry employed for this shelxl refinement is uniquely defined
by the following loop, which should always be used as a source of
symmetry information in preference to the above space-group names.
They are only intended as comments.
;
_shelx_estimated_absorpt_t_min 0.765
_shelx_estimated_absorpt_t_max 0.800

loop_
_space_group_symop_operation_xyz
'x, y, z'
'x+1/2, -y+1/2, -z'
'-x, y+1/2, -z+1/2'
'-x+1/2, -y, z+1/2'
'-x, -y, -z'
'-x-1/2, y-1/2, z'
'x, -y-1/2, z-1/2'
'x-1/2, y, -z-1/2'

loop_
_atom_site_label
_atom_site_type_symbol
_atom_site_fract_x
_atom_site_fract_y
_atom_site_fract_z
_atom_site_U_iso_or_equiv
_atom_site_adp_type
_atom_site_occupancy
_atom_site_site_symmetry_order
_atom_site_calc_flag
_atom_site_refinement_flags_posn
_atom_site_refinement_flags_adp
_atom_site_refinement_flags_occupancy
_atom_site_disorder_assembly
_atom_site_disorder_group
Co1 Co 0.13917(2) 0.48030(2) 0.37476(2) 0.03734(7) Uani 1 1 d . . . . .
Cl1 Cl 0.04392(2) 0.38797(3) 0.35873(2) 0.03274(10) Uani 1 1 d . . . . .
Cl2 Cl 0.14222(3) 0.49633(3) 0.44253(2) 0.03928(11) Uani 1 1 d . . . . .
Cl3 Cl 0.24069(3) 0.41119(5) 0.35304(2) 0.05812(17) Uani 1 1 d . . . . .
Cl4 Cl 0.12414(6) 0.60710(5) 0.34281(3) 0.1031(4) Uani 1 1 d . . . . .
P1 P 0.19516(2) 0.20962(3) 0.26076(2) 0.03027(10) Uani 1 1 d . . . . .
F1 F -0.01012(7) -0.08440(9) 0.40520(4) 0.0528(3) Uani 1 1 d . . . . .
N1 N 0.10579(8) 0.19899(11) 0.32431(5) 0.0326(3) Uani 1 1 d . . . . .
H1N H 0.0911(12) 0.2470(15) 0.3343(7) 0.039 Uiso 1 1 d . U . . .
C1 C 0.18233(10) 0.20545(13) 0.31515(5) 0.0325(4) Uani 1 1 d . . . . .
H1C H 0.2082 0.1542 0.3263 0.039 Uiso 1 1 calc R U . . .
H1D H 0.2026 0.2589 0.3276 0.039 Uiso 1 1 calc R U . . .
C2 C 0.07739(9) 0.12505(12) 0.34398(5) 0.0291(4) Uani 1 1 d . . . . .
C3 C 0.10529(11) 0.04163(13) 0.33886(6) 0.0372(4) Uani 1 1 d . . . . .
H3 H 0.1450 0.0327 0.3212 0.045 Uiso 1 1 calc R U . . .
C4 C 0.07583(11) -0.02901(14) 0.35935(6) 0.0394(4) Uani 1 1 d . . . . .
H4 H 0.0956 -0.0859 0.3562 0.047 Uiso 1 1 calc R U . . .
C5 C 0.01777(10) -0.01538(14) 0.38425(6) 0.0370(4) Uani 1 1 d . . . . .
C6 C -0.01245(10) 0.06585(14) 0.38938(6) 0.0343(4) Uani 1 1 d . . . . .
H6 H -0.0534 0.0736 0.4063 0.041 Uiso 1 1 calc R U . . .
C7 C 0.01777(9) 0.13622(13) 0.36940(5) 0.0301(4) Uani 1 1 d . . . . .
H7 H -0.0022 0.1929 0.3730 0.036 Uiso 1 1 calc R U . . .
C8 C 0.15004(9) 0.30263(12) 0.23955(5) 0.0311(4) Uani 1 1 d . . . . .
C9 C 0.13642(10) 0.37591(13) 0.26295(6) 0.0336(4) Uani 1 1 d . . . . .
H9 H 0.1476 0.3755 0.2908 0.040 Uiso 1 1 calc R U . . .
C10 C 0.10635(11) 0.44996(14) 0.24542(7) 0.0398(4) Uani 1 1 d . . . . .
H10 H 0.0972 0.5004 0.2613 0.048 Uiso 1 1 calc R U . . .
C11 C 0.08972(12) 0.45054(15) 0.20499(7) 0.0459(5) Uani 1 1 d . . . . .
H11 H 0.0682 0.5009 0.1933 0.055 Uiso 1 1 calc R U . . .
C12 C 0.10427(15) 0.37819(17) 0.18154(7) 0.0529(6) Uani 1 1 d . . . . .
H12 H 0.0934 0.3791 0.1536 0.063 Uiso 1 1 calc R U . . .
C13 C 0.13460(13) 0.30449(15) 0.19856(6) 0.0451(5) Uani 1 1 d . . . . .
H13 H 0.1450 0.2550 0.1823 0.054 Uiso 1 1 calc R U . . .
C14 C 0.28984(10) 0.21847(14) 0.24911(7) 0.0402(5) Uani 1 1 d . . . . .
C15 C 0.31398(15) 0.19241(18) 0.21142(9) 0.0667(8) Uani 1 1 d . . . . .
H15 H 0.2811 0.1679 0.1926 0.080 Uiso 1 1 calc R U . . .
C16 C 0.38613(19) 0.2024(2) 0.20160(13) 0.0866(12) Uani 1 1 d . . . . .
H16 H 0.4029 0.1849 0.1758 0.104 Uiso 1 1 calc R U . . .
C17 C 0.43360(15) 0.2371(2) 0.22871(12) 0.0893(13) Uani 1 1 d . . . . .
H17 H 0.4834 0.2423 0.2219 0.107 Uiso 1 1 calc R U . . .
C18 C 0.40992(13) 0.2646(3) 0.26557(11) 0.0919(13) Uani 1 1 d . . . . .
H18 H 0.4431 0.2897 0.2841 0.110 Uiso 1 1 calc R U . . .
C19 C 0.33721(12) 0.2557(2) 0.27605(8) 0.0661(8) Uani 1 1 d . . . . .
H19 H 0.3205 0.2752 0.3015 0.079 Uiso 1 1 calc R U . . .
C20 C 0.15970(11) 0.11195(13) 0.23911(6) 0.0352(4) Uani 1 1 d . . . . .
C21 C 0.08895(12) 0.10882(15) 0.22442(6) 0.0423(5) Uani 1 1 d . . . . .
H21 H 0.0595 0.1597 0.2251 0.051 Uiso 1 1 calc R U . . .
C22 C 0.06170(14) 0.03189(17) 0.20889(7) 0.0519(6) Uani 1 1 d . . . . .
H22 H 0.0136 0.0300 0.1987 0.062 Uiso 1 1 calc R U . . .
C23 C 0.10399(17) -0.04192(18) 0.20806(8) 0.0620(7) Uani 1 1 d . . . . .
H23 H 0.0853 -0.0947 0.1971 0.074 Uiso 1 1 calc R U . . .
C24 C 0.17352(17) -0.03969(17) 0.22303(9) 0.0653(7) Uani 1 1 d . . . . .
H24 H 0.2022 -0.0912 0.2226 0.078 Uiso 1 1 calc R U . . .
C25 C 0.20192(14) 0.03669(15) 0.23863(8) 0.0514(6) Uani 1 1 d . . . . .
H25 H 0.2499 0.0378 0.2489 0.062 Uiso 1 1 calc R U . . .
P2 P 0.48848(3) 0.78152(3) 0.50573(2) 0.03103(10) Uani 1 1 d . . . . .
F2 F 0.83431(8) 0.94565(16) 0.41007(6) 0.0913(6) Uani 1 1 d . . . . .
N2 N 0.55148(9) 0.84922(12) 0.43969(5) 0.0367(4) Uani 1 1 d . . . . .
H2N H 0.5273(13) 0.8537(16) 0.4192(7) 0.044 Uiso 1 1 d . U . . .
C26 C 0.51224(10) 0.87635(12) 0.47507(6) 0.0340(4) Uani 1 1 d . . . . .
H26A H 0.4676 0.9076 0.4670 0.041 Uiso 1 1 calc R U . . .
H26B H 0.5424 0.9171 0.4910 0.041 Uiso 1 1 calc R U . . .
C27 C 0.62414(10) 0.87217(12) 0.43354(6) 0.0319(4) Uani 1 1 d . . . . .
C28 C 0.67038(11) 0.89506(14) 0.46470(6) 0.0373(4) Uani 1 1 d . . . . .
H28 H 0.6534 0.8939 0.4917 0.045 Uiso 1 1 calc R U . . .
C29 C 0.74114(12) 0.91956(16) 0.45662(7) 0.0483(5) Uani 1 1 d . . . . .
H29 H 0.7727 0.9361 0.4779 0.058 Uiso 1 1 calc R U . . .
C30 C 0.76493(11) 0.91963(19) 0.41791(8) 0.0550(6) Uani 1 1 d . . . . .
C31 C 0.72192(13) 0.89376(19) 0.38657(7) 0.0552(6) Uani 1 1 d . . . . .
H31 H 0.7403 0.8926 0.3599 0.066 Uiso 1 1 calc R U . . .
C32 C 0.65160(11) 0.86951(16) 0.39445(6) 0.0440(5) Uani 1 1 d . . . . .
H32 H 0.6213 0.8507 0.3730 0.053 Uiso 1 1 calc R U . . .
C33 C 0.43802(11) 0.81987(13) 0.54829(6) 0.0360(4) Uani 1 1 d . . . . .
C34 C 0.37080(12) 0.78393(15) 0.55741(7) 0.0451(5) Uani 1 1 d . . . . .
H34 H 0.3520 0.7372 0.5418 0.054 Uiso 1 1 calc R U . . .
C35 C 0.33147(14) 0.81685(18) 0.58949(8) 0.0549(6) Uani 1 1 d . . . . .
H35 H 0.2855 0.7925 0.5958 0.066 Uiso 1 1 calc R U . . .
C36 C 0.35848(14) 0.88467(17) 0.61227(7) 0.0542(6) Uani 1 1 d . . . . .
H36 H 0.3312 0.9067 0.6343 0.065 Uiso 1 1 calc R U . . .
C37 C 0.42480(15) 0.92055(16) 0.60320(7) 0.0537(6) Uani 1 1 d . . . . .
H37 H 0.4432 0.9674 0.6189 0.064 Uiso 1 1 calc R U . . .
C38 C 0.46480(13) 0.88881(15) 0.57136(7) 0.0466(5) Uani 1 1 d . . . . .
H38 H 0.5105 0.9139 0.5652 0.056 Uiso 1 1 calc R U . . .
C39 C 0.57041(10) 0.72839(13) 0.52012(7) 0.0418(5) Uani 1 1 d . . . . .
C40 C 0.61079(13) 0.68662(14) 0.49027(10) 0.0561(7) Uani 1 1 d . . . . .
H40 H 0.5934 0.6833 0.4634 0.067 Uiso 1 1 calc R U . . .
C41 C 0.67736(15) 0.64991(16) 0.50087(13) 0.0789(11) Uani 1 1 d . . . . .
H41 H 0.7063 0.6217 0.4811 0.095 Uiso 1 1 calc R U . . .
C42 C 0.70109(15) 0.65484(19) 0.54053(15) 0.0893(13) Uani 1 1 d . . . . .
H42 H 0.7459 0.6288 0.5478 0.107 Uiso 1 1 calc R U . . .
C43 C 0.66123(16) 0.6963(2) 0.56906(13) 0.0839(11) Uani 1 1 d . . . . .
H43 H 0.6787 0.6996 0.5959 0.101 Uiso 1 1 calc R U . . .
C44 C 0.59570(13) 0.73346(17) 0.55941(9) 0.0588(7) Uani 1 1 d . . . . .
H44 H 0.5679 0.7624 0.5794 0.071 Uiso 1 1 calc R U . . .
C45 C 0.43316(10) 0.70808(13) 0.47737(6) 0.0345(4) Uani 1 1 d . . . . .
C46 C 0.38260(11) 0.74060(15) 0.45014(7) 0.0415(5) Uani 1 1 d . . . . .
H46 H 0.3801 0.8015 0.4447 0.050 Uiso 1 1 calc R U . . .
C47 C 0.33581(12) 0.68283(18) 0.43100(7) 0.0515(6) Uani 1 1 d . . . . .
H47 H 0.3011 0.7044 0.4124 0.062 Uiso 1 1 calc R U . . .
C48 C 0.33943(13) 0.59433(18) 0.43887(8) 0.0560(7) Uani 1 1 d . . . . .
H48 H 0.3070 0.5553 0.4258 0.067 Uiso 1 1 calc R U . . .
C49 C 0.38998(13) 0.56233(16) 0.46562(8) 0.0527(6) Uani 1 1 d . . . . .
H49 H 0.3928 0.5012 0.4706 0.063 Uiso 1 1 calc R U . . .
C50 C 0.43664(12) 0.61866(14) 0.48529(7) 0.0426(5) Uani 1 1 d . . . . .
H50 H 0.4708 0.5966 0.5041 0.051 Uiso 1 1 calc R U . . .

loop_
_atom_site_aniso_label
_atom_site_aniso_U_11
_atom_site_aniso_U_22
_atom_site_aniso_U_33
_atom_site_aniso_U_23
_atom_site_aniso_U_13
_atom_site_aniso_U_12
Co1 0.03566(14) 0.03778(15) 0.03858(15) 0.01012(11) -0.00553(11) -0.00958(11)
Cl1 0.0276(2) 0.0330(2) 0.0376(2) 0.00029(18) 0.00212(17) -0.00211(16)
Cl2 0.0364(2) 0.0392(2) 0.0422(3) -0.0075(2) -0.0036(2) -0.00001(19)
Cl3 0.0264(2) 0.1006(5) 0.0473(3) -0.0102(3) -0.0021(2) -0.0102(3)
Cl4 0.1335(8) 0.0587(4) 0.1170(7) 0.0546(5) -0.0537(6) -0.0382(5)
P1 0.0261(2) 0.0346(2) 0.0301(2) 0.00822(19) 0.00651(17) 0.00737(18)
F1 0.0408(7) 0.0537(8) 0.0638(8) 0.0248(7) 0.0029(6) -0.0094(6)
N1 0.0285(7) 0.0339(8) 0.0354(8) 0.0076(7) 0.0084(6) 0.0079(6)
C1 0.0270(8) 0.0397(10) 0.0309(9) 0.0103(8) 0.0034(7) 0.0039(7)
C2 0.0253(8) 0.0368(9) 0.0251(8) 0.0058(7) 0.0002(6) 0.0038(7)
C3 0.0337(9) 0.0393(10) 0.0385(10) 0.0079(8) 0.0075(8) 0.0075(8)
C4 0.0356(10) 0.0356(10) 0.0471(11) 0.0083(9) 0.0005(9) 0.0047(8)
C5 0.0276(9) 0.0443(11) 0.0390(10) 0.0137(8) -0.0041(8) -0.0060(8)
C6 0.0220(8) 0.0511(11) 0.0298(9) 0.0037(8) -0.0009(7) -0.0012(8)
C7 0.0230(8) 0.0396(10) 0.0277(8) 0.0017(7) -0.0018(6) 0.0040(7)
C8 0.0275(8) 0.0353(9) 0.0305(9) 0.0088(7) 0.0050(7) 0.0067(7)
C9 0.0304(9) 0.0374(10) 0.0331(9) 0.0047(8) 0.0003(7) 0.0024(7)
C10 0.0385(10) 0.0347(10) 0.0463(11) 0.0025(9) 0.0003(9) 0.0062(8)
C11 0.0473(12) 0.0434(12) 0.0470(12) 0.0159(10) -0.0022(10) 0.0110(10)
C12 0.0691(16) 0.0577(14) 0.0317(10) 0.0133(10) 0.0004(10) 0.0183(12)
C13 0.0604(14) 0.0472(12) 0.0277(9) 0.0060(9) 0.0078(9) 0.0185(10)
C14 0.0285(9) 0.0434(11) 0.0486(11) 0.0213(9) 0.0140(8) 0.0130(8)
C15 0.0603(16) 0.0610(16) 0.0789(19) -0.0054(14) 0.0422(15) 0.0006(13)
C16 0.069(2) 0.071(2) 0.120(3) 0.0180(19) 0.068(2) 0.0193(16)
C17 0.0338(13) 0.106(3) 0.128(3) 0.080(2) 0.0372(17) 0.0328(15)
C18 0.0261(11) 0.157(3) 0.093(2) 0.066(2) -0.0036(13) 0.0016(16)
C19 0.0262(10) 0.118(2) 0.0538(14) 0.0333(16) -0.0004(10) 0.0033(13)
C20 0.0375(10) 0.0359(10) 0.0320(9) 0.0064(8) 0.0082(8) 0.0068(8)
C21 0.0428(11) 0.0492(12) 0.0350(10) 0.0010(9) 0.0042(9) 0.0059(9)
C22 0.0539(14) 0.0596(15) 0.0420(12) 0.0032(11) -0.0010(10) -0.0080(11)
C23 0.083(2) 0.0449(14) 0.0585(15) 0.0013(12) 0.0001(14) -0.0116(13)
C24 0.0791(19) 0.0363(12) 0.0806(19) 0.0037(12) 0.0031(16) 0.0105(13)
C25 0.0491(13) 0.0387(11) 0.0664(15) 0.0073(11) 0.0033(11) 0.0097(10)
P2 0.0271(2) 0.0279(2) 0.0381(2) 0.00338(19) 0.00210(19) -0.00227(17)
F2 0.0309(7) 0.1506(19) 0.0924(13) -0.0067(13) 0.0142(8) -0.0190(10)
N2 0.0316(8) 0.0469(10) 0.0316(8) 0.0024(7) -0.0040(7) -0.0087(7)
C26 0.0305(9) 0.0295(9) 0.0419(10) 0.0062(8) 0.0013(8) -0.0005(7)
C27 0.0296(8) 0.0326(9) 0.0334(9) 0.0013(7) -0.0012(7) 0.0003(7)
C28 0.0342(9) 0.0442(11) 0.0333(9) -0.0019(8) -0.0030(8) -0.0022(8)
C29 0.0323(10) 0.0608(14) 0.0518(12) -0.0081(11) -0.0083(9) -0.0037(10)
C30 0.0257(10) 0.0775(17) 0.0618(15) -0.0023(13) 0.0054(10) -0.0027(10)
C31 0.0391(11) 0.0840(19) 0.0425(12) -0.0019(12) 0.0104(9) 0.0069(12)
C32 0.0364(10) 0.0625(14) 0.0329(10) -0.0053(10) -0.0022(8) 0.0019(10)
C33 0.0358(10) 0.0348(10) 0.0375(10) 0.0002(8) 0.0028(8) -0.0057(8)
C34 0.0407(11) 0.0471(12) 0.0475(12) -0.0073(10) 0.0091(9) -0.0116(9)
C35 0.0465(13) 0.0627(15) 0.0555(14) -0.0054(12) 0.0163(11) -0.0132(11)
C36 0.0635(15) 0.0542(14) 0.0447(12) -0.0049(11) 0.0172(11) -0.0040(12)
C37 0.0682(16) 0.0474(13) 0.0455(12) -0.0097(10) 0.0070(11) -0.0141(12)
C38 0.0494(12) 0.0457(12) 0.0448(12) -0.0036(10) 0.0062(10) -0.0152(10)
C39 0.0286(9) 0.0300(9) 0.0668(14) 0.0156(9) -0.0031(9) -0.0037(7)
C40 0.0403(11) 0.0299(10) 0.098(2) 0.0097(12) 0.0082(13) 0.0016(9)
C41 0.0409(13) 0.0322(12) 0.164(4) 0.0148(17) 0.0168(18) 0.0032(10)
C42 0.0345(13) 0.0462(15) 0.187(4) 0.045(2) -0.026(2) -0.0063(11)
C43 0.0487(15) 0.074(2) 0.129(3) 0.049(2) -0.0361(18) -0.0123(15)
C44 0.0423(12) 0.0569(15) 0.0771(17) 0.0287(13) -0.0166(12) -0.0129(11)
C45 0.0302(9) 0.0330(9) 0.0403(10) -0.0058(8) 0.0083(8) -0.0045(7)
C46 0.0326(9) 0.0462(12) 0.0457(11) -0.0086(9) 0.0037(8) 0.0008(9)
C47 0.0312(10) 0.0720(16) 0.0514(13) -0.0200(12) 0.0048(9) -0.0033(10)
C48 0.0390(12) 0.0675(16) 0.0614(15) -0.0285(13) 0.0224(11) -0.0236(11)
C49 0.0518(13) 0.0410(12) 0.0654(15) -0.0130(11) 0.0257(12) -0.0191(10)
C50 0.0432(11) 0.0358(10) 0.0489(12) -0.0008(9) 0.0135(9) -0.0086(9)

loop_
_atom_type_symbol
_atom_type_description
_atom_type_scat_dispersion_real
_atom_type_scat_dispersion_imag
_atom_type_scat_source
C C 0.0033 0.0016 'International Tables Vol C Tables 4.2.6.8 and 6.1.1.4'
H H 0.0000 0.0000 'International Tables Vol C Tables 4.2.6.8 and 6.1.1.4'
N N 0.0061 0.0033 'International Tables Vol C Tables 4.2.6.8 and 6.1.1.4'
F F 0.0171 0.0103 'International Tables Vol C Tables 4.2.6.8 and 6.1.1.4'
P P 0.1023 0.0942 'International Tables Vol C Tables 4.2.6.8 and 6.1.1.4'
Cl Cl 0.1484 0.1585 'International Tables Vol C Tables 4.2.6.8 and 6.1.1.4'
Co Co 0.3494 0.9721 'International Tables Vol C Tables 4.2.6.8 and 6.1.1.4'

loop_
_geom_angle_atom_site_label_1
_geom_angle_atom_site_label_2
_geom_angle_atom_site_label_3
_geom_angle
_geom_angle_site_symmetry_1
_geom_angle_site_symmetry_3
Cl4 Co1 Cl2 112.53(4) . .
Cl4 Co1 Cl3 110.86(4) . .
Cl2 Co1 Cl3 110.25(2) . .
Cl4 Co1 Cl1 109.00(3) . .
Cl2 Co1 Cl1 108.26(2) . .
Cl3 Co1 Cl1 105.67(2) . .
C20 P1 C8 109.55(9) . .
C20 P1 C14 109.49(10) . .
C8 P1 C14 107.92(9) . .
C20 P1 C1 108.88(9) . .
C8 P1 C1 110.94(9) . .
C14 P1 C1 110.05(10) . .
C2 N1 C1 121.06(15) . .
C2 N1 H1N 113.1(15) . .
C1 N1 H1N 109.6(15) . .
N1 C1 P1 109.71(13) . .
N1 C1 H1C 109.7 . .
P1 C1 H1C 109.7 . .
N1 C1 H1D 109.7 . .
P1 C1 H1D 109.7 . .
H1C C1 H1D 108.2 . .
C3 C2 C7 118.63(17) . .
C3 C2 N1 122.92(16) . .
C7 C2 N1 118.45(16) . .
C2 C3 C4 120.67(18) . .
C2 C3 H3 119.7 . .
C4 C3 H3 119.7 . .
C5 C4 C3 119.01(19) . .
C5 C4 H4 120.5 . .
C3 C4 H4 120.5 . .
F1 C5 C4 119.08(19) . .
F1 C5 C6 118.85(18) . .
C4 C5 C6 122.06(18) . .
C5 C6 C7 118.71(17) . .
C5 C6 H6 120.6 . .
C7 C6 H6 120.6 . .
C6 C7 C2 120.90(18) . .
C6 C7 H7 119.6 . .
C2 C7 H7 119.6 . .
C9 C8 C13 119.71(17) . .
C9 C8 P1 120.26(14) . .
C13 C8 P1 119.76(15) . .
C8 C9 C10 119.67(18) . .
C8 C9 H9 120.2 . .
C10 C9 H9 120.2 . .
C11 C10 C9 120.2(2) . .
C11 C10 H10 119.9 . .
C9 C10 H10 119.9 . .
C10 C11 C12 120.17(19) . .
C10 C11 H11 119.9 . .
C12 C11 H11 119.9 . .
C13 C12 C11 120.1(2) . .
C13 C12 H12 119.9 . .
C11 C12 H12 119.9 . .
C12 C13 C8 120.1(2) . .
C12 C13 H13 120.0 . .
C8 C13 H13 120.0 . .
C19 C14 C15 120.2(2) . .
C19 C14 P1 120.64(17) . .
C15 C14 P1 119.0(2) . .
C16 C15 C14 119.5(3) . .
C16 C15 H15 120.3 . .
C14 C15 H15 120.3 . .
C17 C16 C15 120.4(3) . .
C17 C16 H16 119.8 . .
C15 C16 H16 119.8 . .
C16 C17 C18 120.4(2) . .
C16 C17 H17 119.8 . .
C18 C17 H17 119.8 . .
C17 C18 C19 120.2(3) . .
C17 C18 H18 119.9 . .
C19 C18 H18 119.9 . .
C14 C19 C18 119.3(3) . .
C14 C19 H19 120.3 . .
C18 C19 H19 120.3 . .
C25 C20 C21 119.5(2) . .
C25 C20 P1 119.48(17) . .
C21 C20 P1 120.94(16) . .
C22 C21 C20 120.1(2) . .
C22 C21 H21 119.9 . .
C20 C21 H21 119.9 . .
C23 C22 C21 120.1(2) . .
C23 C22 H22 120.0 . .
C21 C22 H22 120.0 . .
C22 C23 C24 120.2(2) . .
C22 C23 H23 119.9 . .
C24 C23 H23 119.9 . .
C23 C24 C25 120.7(2) . .
C23 C24 H24 119.6 . .
C25 C24 H24 119.6 . .
C24 C25 C20 119.4(2) . .
C24 C25 H25 120.3 . .
C20 C25 H25 120.3 . .
C39 P2 C45 109.91(10) . .
C39 P2 C33 112.21(11) . .
C45 P2 C33 108.98(9) . .
C39 P2 C26 107.92(9) . .
C45 P2 C26 109.95(9) . .
C33 P2 C26 107.83(9) . .
C27 N2 C26 121.85(16) . .
C27 N2 H2N 112.3(17) . .
C26 N2 H2N 112.5(17) . .
N2 C26 P2 110.36(13) . .
N2 C26 H26A 109.6 . .
P2 C26 H26A 109.6 . .
N2 C26 H26B 109.6 . .
P2 C26 H26B 109.6 . .
H26A C26 H26B 108.1 . .
C28 C27 C32 118.65(18) . .
C28 C27 N2 122.88(18) . .
C32 C27 N2 118.45(17) . .
C29 C28 C27 120.24(19) . .
C29 C28 H28 119.9 . .
C27 C28 H28 119.9 . .
C30 C29 C28 119.2(2) . .
C30 C29 H29 120.4 . .
C28 C29 H29 120.4 . .
C29 C30 F2 118.9(2) . .
C29 C30 C31 122.2(2) . .
F2 C30 C31 118.8(2) . .
C30 C31 C32 118.7(2) . .
C30 C31 H31 120.6 . .
C32 C31 H31 120.6 . .
C31 C32 C27 120.8(2) . .
C31 C32 H32 119.6 . .
C27 C32 H32 119.6 . .
C34 C33 C38 119.7(2) . .
C34 C33 P2 120.44(16) . .
C38 C33 P2 119.82(15) . .
C35 C34 C33 119.5(2) . .
C35 C34 H34 120.3 . .
C33 C34 H34 120.3 . .
C36 C35 C34 120.5(2) . .
C36 C35 H35 119.8 . .
C34 C35 H35 119.8 . .
C37 C36 C35 120.1(2) . .
C37 C36 H36 119.9 . .
C35 C36 H36 119.9 . .
C36 C37 C38 120.3(2) . .
C36 C37 H37 119.8 . .
C38 C37 H37 119.8 . .
C37 C38 C33 119.9(2) . .
C37 C38 H38 120.0 . .
C33 C38 H38 120.0 . .
C44 C39 C40 121.0(2) . .
C44 C39 P2 120.8(2) . .
C40 C39 P2 118.08(19) . .
C39 C40 C41 118.3(3) . .
C39 C40 H40 120.8 . .
C41 C40 H40 120.8 . .
C42 C41 C40 119.7(3) . .
C42 C41 H41 120.2 . .
C40 C41 H41 120.2 . .
C43 C42 C41 121.1(3) . .
C43 C42 H42 119.4 . .
C41 C42 H42 119.4 . .
C42 C43 C44 120.5(3) . .
C42 C43 H43 119.8 . .
C44 C43 H43 119.8 . .
C43 C44 C39 119.5(3) . .
C43 C44 H44 120.3 . .
C39 C44 H44 120.3 . .
C46 C45 C50 120.28(19) . .
C46 C45 P2 120.15(16) . .
C50 C45 P2 119.33(17) . .
C47 C46 C45 119.2(2) . .
C47 C46 H46 120.4 . .
C45 C46 H46 120.4 . .
C48 C47 C46 120.4(2) . .
C48 C47 H47 119.8 . .
C46 C47 H47 119.8 . .
C49 C48 C47 120.2(2) . .
C49 C48 H48 119.9 . .
C47 C48 H48 119.9 . .
C48 C49 C50 120.4(2) . .
C48 C49 H49 119.8 . .
C50 C49 H49 119.8 . .
C49 C50 C45 119.5(2) . .
C49 C50 H50 120.2 . .
C45 C50 H50 120.2 . .

loop_
_geom_bond_atom_site_label_1
_geom_bond_atom_site_label_2
_geom_bond_distance
_geom_bond_site_symmetry_2
Co1 Cl4 2.2282(7) .
Co1 Cl2 2.2684(6) .
Co1 Cl3 2.2701(7) .
Co1 Cl1 2.3175(5) .
P1 C20 1.782(2) .
P1 C8 1.7930(18) .
P1 C14 1.7960(19) .
P1 C1 1.8257(18) .
F1 C5 1.366(2) .
N1 C2 1.408(2) .
N1 C1 1.449(2) .
N1 H1N 0.85(2) .
C1 H1C 0.9900 .
C1 H1D 0.9900 .
C2 C3 1.386(3) .
C2 C7 1.399(2) .
C3 C4 1.388(3) .
C3 H3 0.9500 .
C4 C5 1.371(3) .
C4 H4 0.9500 .
C5 C6 1.372(3) .
C6 C7 1.382(3) .
C6 H6 0.9500 .
C7 H7 0.9500 .
C8 C9 1.387(3) .
C8 C13 1.393(3) .
C9 C10 1.389(3) .
C9 H9 0.9500 .
C10 C11 1.380(3) .
C10 H10 0.9500 .
C11 C12 1.380(3) .
C11 H11 0.9500 .
C12 C13 1.380(3) .
C12 H12 0.9500 .
C13 H13 0.9500 .
C14 C19 1.376(4) .
C14 C15 1.389(3) .
C15 C16 1.380(4) .
C15 H15 0.9500 .
C16 C17 1.366(5) .
C16 H16 0.9500 .
C17 C18 1.368(5) .
C17 H17 0.9500 .
C18 C19 1.394(3) .
C18 H18 0.9500 .
C19 H19 0.9500 .
C20 C25 1.390(3) .
C20 C21 1.396(3) .
C21 C22 1.380(3) .
C21 H21 0.9500 .
C22 C23 1.372(4) .
C22 H22 0.9500 .
C23 C24 1.378(4) .
C23 H23 0.9500 .
C24 C25 1.381(4) .
C24 H24 0.9500 .
C25 H25 0.9500 .
P2 C39 1.783(2) .
P2 C45 1.787(2) .
P2 C33 1.793(2) .
P2 C26 1.8262(19) .
F2 C30 1.367(3) .
N2 C27 1.402(2) .
N2 C26 1.443(3) .
N2 H2N 0.82(2) .
C26 H26A 0.9900 .
C26 H26B 0.9900 .
C27 C28 1.388(3) .
C27 C32 1.396(3) .
C28 C29 1.386(3) .
C28 H28 0.9500 .
C29 C30 1.361(3) .
C29 H29 0.9500 .
C30 C31 1.369(4) .
C31 C32 1.376(3) .
C31 H31 0.9500 .
C32 H32 0.9500 .
C33 C34 1.391(3) .
C33 C38 1.394(3) .
C34 C35 1.386(3) .
C34 H34 0.9500 .
C35 C36 1.378(4) .
C35 H35 0.9500 .
C36 C37 1.375(3) .
C36 H36 0.9500 .
C37 C38 1.380(3) .
C37 H37 0.9500 .
C38 H38 0.9500 .
C39 C44 1.390(4) .
C39 C40 1.396(4) .
C40 C41 1.397(4) .
C40 H40 0.9500 .
C41 C42 1.392(5) .
C41 H41 0.9500 .
C42 C43 1.358(6) .
C42 H42 0.9500 .
C43 C44 1.375(4) .
C43 H43 0.9500 .
C44 H44 0.9500 .
C45 C46 1.393(3) .
C45 C50 1.394(3) .
C46 C47 1.390(3) .
C46 H46 0.9500 .
C47 C48 1.380(4) .
C47 H47 0.9500 .
C48 C49 1.379(4) .
C48 H48 0.9500 .
C49 C50 1.383(3) .
C49 H49 0.9500 .
C50 H50 0.9500 .

loop_
_geom_hbond_atom_site_label_D
_geom_hbond_atom_site_label_H
_geom_hbond_atom_site_label_A
_geom_hbond_distance_DH
_geom_hbond_distance_HA
_geom_hbond_distance_DA
_geom_hbond_angle_DHA
_geom_hbond_site_symmetry_A
N1 H1N Cl1 0.85(2) 2.46(2) 3.3112(17) 176(2) .
N2 H2N Cl1 0.82(2) 2.46(3) 3.2724(18) 173(2) 6_665

loop_
_geom_torsion_atom_site_label_1
_geom_torsion_atom_site_label_2
_geom_torsion_atom_site_label_3
_geom_torsion_atom_site_label_4
_geom_torsion
_geom_torsion_site_symmetry_1
_geom_torsion_site_symmetry_2
_geom_torsion_site_symmetry_3
_geom_torsion_site_symmetry_4
C2 N1 C1 P1 116.75(16) . . . .
C20 P1 C1 N1 -60.43(15) . . . .
C8 P1 C1 N1 60.20(16) . . . .
C14 P1 C1 N1 179.56(13) . . . .
C1 N1 C2 C3 -32.6(3) . . . .
C1 N1 C2 C7 148.27(17) . . . .
C7 C2 C3 C4 -1.6(3) . . . .
N1 C2 C3 C4 179.22(19) . . . .
C2 C3 C4 C5 1.1(3) . . . .
C3 C4 C5 F1 -178.37(18) . . . .
C3 C4 C5 C6 0.4(3) . . . .
F1 C5 C6 C7 177.38(16) . . . .
C4 C5 C6 C7 -1.4(3) . . . .
C5 C6 C7 C2 0.9(3) . . . .
C3 C2 C7 C6 0.6(3) . . . .
N1 C2 C7 C6 179.81(16) . . . .
C20 P1 C8 C9 145.17(15) . . . .
C14 P1 C8 C9 -95.70(17) . . . .
C1 P1 C8 C9 24.93(18) . . . .
C20 P1 C8 C13 -40.76(19) . . . .
C14 P1 C8 C13 78.38(19) . . . .
C1 P1 C8 C13 -160.99(17) . . . .
C13 C8 C9 C10 1.1(3) . . . .
P1 C8 C9 C10 175.19(15) . . . .
C8 C9 C10 C11 0.4(3) . . . .
C9 C10 C11 C12 -1.4(3) . . . .
C10 C11 C12 C13 0.9(4) . . . .
C11 C12 C13 C8 0.6(4) . . . .
C9 C8 C13 C12 -1.6(3) . . . .
P1 C8 C13 C12 -175.69(19) . . . .
C20 P1 C14 C19 -146.2(2) . . . .
C8 P1 C14 C19 94.7(2) . . . .
C1 P1 C14 C19 -26.5(2) . . . .
C20 P1 C14 C15 38.0(2) . . . .
C8 P1 C14 C15 -81.1(2) . . . .
C1 P1 C14 C15 157.67(18) . . . .
C19 C14 C15 C16 1.5(4) . . . .
P1 C14 C15 C16 177.3(2) . . . .
C14 C15 C16 C17 0.3(5) . . . .
C15 C16 C17 C18 -1.6(5) . . . .
C16 C17 C18 C19 1.2(5) . . . .
C15 C14 C19 C18 -1.9(4) . . . .
P1 C14 C19 C18 -177.7(2) . . . .
C17 C18 C19 C14 0.6(5) . . . .
C8 P1 C20 C25 155.76(17) . . . .
C14 P1 C20 C25 37.6(2) . . . .
C1 P1 C20 C25 -82.76(18) . . . .
C8 P1 C20 C21 -27.39(18) . . . .
C14 P1 C20 C21 -145.56(16) . . . .
C1 P1 C20 C21 94.09(17) . . . .
C25 C20 C21 C22 -1.2(3) . . . .
P1 C20 C21 C22 -178.01(16) . . . .
C20 C21 C22 C23 0.4(3) . . . .
C21 C22 C23 C24 0.5(4) . . . .
C22 C23 C24 C25 -0.7(4) . . . .
C23 C24 C25 C20 -0.1(4) . . . .
C21 C20 C25 C24 1.0(3) . . . .
P1 C20 C25 C24 177.9(2) . . . .
C27 N2 C26 P2 -114.21(18) . . . .
C39 P2 C26 N2 60.05(16) . . . .
C45 P2 C26 N2 -59.82(15) . . . .
C33 P2 C26 N2 -178.52(13) . . . .
C26 N2 C27 C28 22.4(3) . . . .
C26 N2 C27 C32 -159.36(19) . . . .
C32 C27 C28 C29 3.7(3) . . . .
N2 C27 C28 C29 -178.1(2) . . . .
C27 C28 C29 C30 -1.0(4) . . . .
C28 C29 C30 F2 178.6(2) . . . .
C28 C29 C30 C31 -2.0(4) . . . .
C29 C30 C31 C32 2.1(4) . . . .
F2 C30 C31 C32 -178.5(3) . . . .
C30 C31 C32 C27 0.8(4) . . . .
C28 C27 C32 C31 -3.6(3) . . . .
N2 C27 C32 C31 178.1(2) . . . .
C39 P2 C33 C34 -114.21(19) . . . .
C45 P2 C33 C34 7.8(2) . . . .
C26 P2 C33 C34 127.07(18) . . . .
C39 P2 C33 C38 68.7(2) . . . .
C45 P2 C33 C38 -169.37(18) . . . .
C26 P2 C33 C38 -50.1(2) . . . .
C38 C33 C34 C35 -0.4(4) . . . .
P2 C33 C34 C35 -177.49(19) . . . .
C33 C34 C35 C36 0.0(4) . . . .
C34 C35 C36 C37 0.3(4) . . . .
C35 C36 C37 C38 -0.2(4) . . . .
C36 C37 C38 C33 -0.2(4) . . . .
C34 C33 C38 C37 0.4(4) . . . .
P2 C33 C38 C37 177.59(19) . . . .
C45 P2 C39 C44 -132.84(17) . . . .
C33 P2 C39 C44 -11.4(2) . . . .
C26 P2 C39 C44 107.26(18) . . . .
C45 P2 C39 C40 51.37(19) . . . .
C33 P2 C39 C40 172.81(16) . . . .
C26 P2 C39 C40 -68.52(18) . . . .
C44 C39 C40 C41 0.0(3) . . . .
P2 C39 C40 C41 175.82(17) . . . .
C39 C40 C41 C42 0.8(4) . . . .
C40 C41 C42 C43 -1.3(4) . . . .
C41 C42 C43 C44 0.9(4) . . . .
C42 C43 C44 C39 0.0(4) . . . .
C40 C39 C44 C43 -0.4(3) . . . .
P2 C39 C44 C43 -176.10(19) . . . .
C39 P2 C45 C46 -154.74(16) . . . .
C33 P2 C45 C46 81.92(18) . . . .
C26 P2 C45 C46 -36.08(18) . . . .
C39 P2 C45 C50 30.85(19) . . . .
C33 P2 C45 C50 -92.50(17) . . . .
C26 P2 C45 C50 149.51(16) . . . .
C50 C45 C46 C47 0.0(3) . . . .
P2 C45 C46 C47 -174.40(16) . . . .
C45 C46 C47 C48 0.0(3) . . . .
C46 C47 C48 C49 -0.5(3) . . . .
C47 C48 C49 C50 1.1(3) . . . .
C48 C49 C50 C45 -1.2(3) . . . .
C46 C45 C50 C49 0.6(3) . . . .
P2 C45 C50 C49 175.05(16) . . . .
